data_4325235
loop_
_publ_author_name
'Palanikumar Maniam'
'Norbert Stock'

_publ_contact_author_address
;Institut fuer Anorganische Chemie, Universitaet Kiel,
Max-Eyth-Strasse 2, 24118 Kiel, Germany
;
_publ_contact_author_email stock@ac.un-kiel.de
_publ_contact_author_fax 49(431)8801775
_publ_contact_author_name 'Prof. Dr. Norbert Stock'
_publ_contact_author_phone 49(431)8801675
_publ_section_title
;
 Investigation of Porous Ni-Based Metal-Organic Frameworks Containing
 Paddle-Wheel Type Inorganic Building Units via High-Throughput Methods
;
_journal_name_full 'Inorganic Chemistry'
_journal_page_first 5085
_journal_page_last 5097
_journal_paper_doi 10.1021/ic200381f
_journal_volume 50
_journal_year 2011
_chemical_formula_sum 'C40 H24 N3 Ni2 O9'
_chemical_formula_weight 808.019
_chemical_name_systematic
; 
 ? 
;
_space_group_IT_number 204
_symmetry_cell_setting cubic
_symmetry_space_group_name_Hall '-I 2 2 3'
_symmetry_space_group_name_H-M 'I m -3'
_atom_sites_solution_hydrogens geom
_atom_sites_solution_primary direct
_atom_sites_solution_secondary difmap
_audit_creation_method SHELXL-97
_cell_angle_alpha 90.00
_cell_angle_beta 90.00
_cell_angle_gamma 90.00
_cell_formula_units_Z 12
_cell_length_a 26.816(3)
_cell_length_b 26.816(3)
_cell_length_c 26.816(3)
_cell_measurement_reflns_used 74498
_cell_measurement_temperature 293(2)
_cell_volume 19283(4)
_computing_cell_refinement 'X-Area (Stoe, 2008)'
_computing_data_collection 'X-Area (Stoe, 2008)'
_computing_data_reduction 'X-Area (Stoe, 2008)'
_computing_structure_refinement 'SHELXL-97 (Sheldrick, 1997)'
_computing_structure_solution 'SHELXS-97 (Sheldrick, 1990)'
_diffrn_ambient_temperature 293(2)
_diffrn_measured_fraction_theta_full 0.982
_diffrn_measured_fraction_theta_max 0.982
_diffrn_measurement_device_type 'STOE IPDS-1'
_diffrn_measurement_method 'Phi scans'
_diffrn_radiation_monochromator graphite
_diffrn_radiation_source 'fine-focus sealed tube'
_diffrn_radiation_type MoK\a
_diffrn_radiation_wavelength 0.71073
_diffrn_reflns_av_R_equivalents 0.1061
_diffrn_reflns_av_sigmaI/netI 0.0261
_diffrn_reflns_limit_h_max 31
_diffrn_reflns_limit_h_min -31
_diffrn_reflns_limit_k_max 31
_diffrn_reflns_limit_k_min -31
_diffrn_reflns_limit_l_max 31
_diffrn_reflns_limit_l_min -31
_diffrn_reflns_number 74439
_diffrn_reflns_theta_full 24.96
_diffrn_reflns_theta_max 24.96
_diffrn_reflns_theta_min 2.40
_exptl_absorpt_coefficient_mu 0.620
_exptl_absorpt_correction_T_max 0.9515
_exptl_absorpt_correction_T_min 0.7613
_exptl_absorpt_correction_type numerical
_exptl_absorpt_process_details 'STOE XRED rev 1.19 and X-SHAPE rev 1.06'
_exptl_crystal_colour green
_exptl_crystal_density_diffrn 0.831
_exptl_crystal_description 'cubic blocks'
_exptl_crystal_F_000 4908
_platon_squeeze_details
;
the highly disordered solvents within the void were not crystallographically
well defined.

The SQUEEZE routine of the program PLATON was used
in order to eliminate the contribution of disordered solvents molecules,
thereby a final model based only on the ordered part of the crystal structure
was obtained.

The SQUEEZE routine suggested that
a total potential solvent area volume of 10442.8 Ang^3^[54.2% of cell volume].

Refinement after the SQUEEZE routine gave significantly improved R values.
[R values before SQUEEZE]
R1 = 0.1094, wR2 = 0.3507 for >2sigma(I) data
R1 = 0.1246, wR2 = 0.3687, GooF = S = 3.228 for all data
( 2979 data and 0 restraint / 134 parameters)
;
_refine_diff_density_max 3.095
_refine_diff_density_min -0.576
_refine_diff_density_rms 0.094
_refine_ls_extinction_method none
_refine_ls_goodness_of_fit_ref 1.117
_refine_ls_hydrogen_treatment mixed
_refine_ls_matrix_type full
_refine_ls_number_parameters 134
_refine_ls_number_reflns 2978
_refine_ls_number_restraints 0
_refine_ls_restrained_S_all 1.117
_refine_ls_R_factor_all 0.0826
_refine_ls_R_factor_gt 0.0762
_refine_ls_shift/su_max 0.000
_refine_ls_shift/su_mean 0.000
_refine_ls_structure_factor_coef Fsqd
_refine_ls_weighting_details 'calc w=1/[\s^2^(Fo^2^)+(0.1401P)^2^+50.3813P] where P=(Fo^2^+2Fc^2^)/3'
_refine_ls_weighting_scheme calc
_refine_ls_wR_factor_gt 0.2393
_refine_ls_wR_factor_ref 0.2468
_reflns_number_gt 2653
_reflns_number_total 2978
_reflns_threshold_expression >2sigma(I)
_cod_data_source_file ic200381f_si_004.cif
_cod_data_source_block 2
_cod_database_code 4325235

loop_
_symmetry_equiv_pos_as_xyz
'x, y, z'
'-x, -y, z'
'x, -y, -z'
'-x, y, -z'
'y, z, x'
'-y, -z, x'
'y, -z, -x'
'-y, z, -x'
'z, x, y'
'-z, x, -y'
'-z, -x, y'
'z, -x, -y'
'x+1/2, y+1/2, z+1/2'
'-x+1/2, -y+1/2, z+1/2'
'x+1/2, -y+1/2, -z+1/2'
'-x+1/2, y+1/2, -z+1/2'
'y+1/2, z+1/2, x+1/2'
'-y+1/2, -z+1/2, x+1/2'
'y+1/2, -z+1/2, -x+1/2'
'-y+1/2, z+1/2, -x+1/2'
'z+1/2, x+1/2, y+1/2'
'-z+1/2, x+1/2, -y+1/2'
'-z+1/2, -x+1/2, y+1/2'
'z+1/2, -x+1/2, -y+1/2'
'-x, -y, -z'
'x, y, -z'
'-x, y, z'
'x, -y, z'
'-y, -z, -x'
'y, z, -x'
'-y, z, x'
'y, -z, x'
'-z, -x, -y'
'z, -x, y'
'z, x, -y'
'-z, x, y'
'-x+1/2, -y+1/2, -z+1/2'
'x+1/2, y+1/2, -z+1/2'
'-x+1/2, y+1/2, z+1/2'
'x+1/2, -y+1/2, z+1/2'
'-y+1/2, -z+1/2, -x+1/2'
'y+1/2, z+1/2, -x+1/2'
'-y+1/2, z+1/2, x+1/2'
'y+1/2, -z+1/2, x+1/2'
'-z+1/2, -x+1/2, -y+1/2'
'z+1/2, -x+1/2, y+1/2'
'z+1/2, x+1/2, -y+1/2'
'-z+1/2, x+1/2, y+1/2'

loop_
_atom_site_label
_atom_site_type_symbol
_atom_site_fract_x
_atom_site_fract_y
_atom_site_fract_z
_atom_site_U_iso_or_equiv
_atom_site_adp_type
_atom_site_occupancy
_atom_site_symmetry_multiplicity
_atom_site_calc_flag
_atom_site_refinement_flags
Ni1 Ni 0.0000 0.22163(4) 0.5000 0.0493(4) Uani 1 4 d S
Ni2 Ni 0.0000 0.11549(3) 0.5000 0.0421(4) Uani 1 4 d S
O4 O 0.0000 0.0416(3) 0.5000 0.117(4) Uani 1 4 d S
N1 N 0.0000 0.2962(3) 0.5000 0.092(3) Uani 1 4 d S
C1M C 0.0000 0.3269(5) 0.4648(6) 0.169(8) Uani 1 2 d S
N2 N 0.0000 0.3725(4) 0.4763(6) 0.262(11) Uani 1 2 d S
H2A H 0.0000 0.3978 0.4566 0.314 Uiso 0.50 2 calc SPR
C2M C 0.0000 0.3224(10) 0.4169(16) 0.287(17) Uani 1 2 d S
H2C H 0.0000 0.3549 0.4019 0.344 Uiso 0.50 2 calc SPR
H2B H -0.0292 0.3045 0.4066 0.344 Uiso 0.25 1 calc PR
H2D H 0.0292 0.3045 0.4066 0.344 Uiso 0.25 1 calc PR
O1 O 0.05256(12) 0.12751(13) 0.44582(12) 0.0644(9) Uani 1 1 d .
O2 O 0.0508(2) 0.21041(18) 0.4490(2) 0.132(2) Uani 1 1 d .
C1 C 0.0640(2) 0.1702(2) 0.4300(2) 0.0730(14) Uani 1 1 d .
C2 C 0.1777(2) 0.1975(2) 0.2492(2) 0.093(2) Uani 1 1 d .
C3 C 0.2189(2) 0.1672(2) 0.2376(2) 0.095(2) Uani 1 1 d .
H3B H 0.2258 0.1395 0.2574 0.114 Uiso 1 1 calc R
C1P C 0.0949(2) 0.1749(2) 0.3845(2) 0.0766(15) Uani 1 1 d .
C2P C 0.1128(2) 0.1338(2) 0.3579(2) 0.0825(17) Uani 1 1 d .
H2E H 0.1063 0.1017 0.3693 0.099 Uiso 1 1 calc R
C3P C 0.1400(2) 0.1409(2) 0.3148(2) 0.092(2) Uani 1 1 d .
H3A H 0.1530 0.1133 0.2982 0.111 Uiso 1 1 calc R
C4P C 0.1486(2) 0.1884(2) 0.2956(2) 0.090(2) Uani 1 1 d .
C5P C 0.1316(3) 0.2288(2) 0.3230(3) 0.105(3) Uani 1 1 d .
H5A H 0.1380 0.2609 0.3115 0.126 Uiso 1 1 calc R
C6P C 0.1054(3) 0.2225(2) 0.3673(3) 0.093(2) Uani 1 1 d .
H6A H 0.0948 0.2502 0.3853 0.112 Uiso 1 1 calc R

loop_
_atom_site_aniso_label
_atom_site_aniso_U_11
_atom_site_aniso_U_22
_atom_site_aniso_U_33
_atom_site_aniso_U_23
_atom_site_aniso_U_13
_atom_site_aniso_U_12
Ni1 0.0544(6) 0.0387(6) 0.0547(6) 0.000 0.000 0.000
Ni2 0.0445(6) 0.0389(5) 0.0429(6) 0.000 0.000 0.000
O4 0.066(5) 0.053(4) 0.231(13) 0.000 0.000 0.000
N1 0.130(9) 0.034(4) 0.113(8) 0.000 0.000 0.000
C1M 0.31(3) 0.056(6) 0.139(11) 0.020(7) 0.000 0.000
N2 0.46(3) 0.058(5) 0.27(3) 0.029(8) 0.000 0.000
C2M 0.21(3) 0.17(2) 0.48(5) 0.09(3) 0.000 0.000
O1 0.0609(18) 0.070(2) 0.0622(19) 0.0103(15) 0.0142(14) -0.0077(15)
O2 0.172(5) 0.076(3) 0.148(5) 0.006(3) 0.110(4) 0.000(3)
C1 0.069(3) 0.075(3) 0.075(3) 0.010(3) 0.023(3) 0.001(2)
C2 0.094(4) 0.094(4) 0.092(4) 0.043(3) 0.050(3) 0.039(3)
C3 0.101(4) 0.091(4) 0.093(4) 0.046(3) 0.045(3) 0.049(3)
C1P 0.069(3) 0.076(3) 0.085(4) 0.027(3) 0.030(3) 0.010(3)
C2P 0.094(4) 0.065(3) 0.089(4) 0.027(3) 0.032(3) 0.010(3)
C3P 0.109(5) 0.079(4) 0.089(4) 0.028(3) 0.047(4) 0.033(3)
C4P 0.087(4) 0.085(4) 0.096(4) 0.041(3) 0.044(3) 0.033(3)
C5P 0.104(4) 0.079(4) 0.132(5) 0.047(4) 0.070(4) 0.027(3)
C6P 0.105(4) 0.070(3) 0.105(4) 0.022(3) 0.050(4) 0.018(3)

loop_
_atom_type_symbol
_atom_type_description
_atom_type_scat_dispersion_real
_atom_type_scat_dispersion_imag
_atom_type_scat_source
C C 0.0033 0.0016 'International Tables Vol C Tables 4.2.6.8 and 6.1.1.4'
H H 0.0000 0.0000 'International Tables Vol C Tables 4.2.6.8 and 6.1.1.4'
N N 0.0061 0.0033 'International Tables Vol C Tables 4.2.6.8 and 6.1.1.4'
O O 0.0106 0.0060 'International Tables Vol C Tables 4.2.6.8 and 6.1.1.4'
Ni Ni 0.3393 1.1124 'International Tables Vol C Tables 4.2.6.8 and 6.1.1.4'

loop_
_geom_angle_atom_site_label_1
_geom_angle_atom_site_label_2
_geom_angle_atom_site_label_3
_geom_angle
_geom_angle_site_symmetry_1
_geom_angle_site_symmetry_3
O2 Ni1 O2 88.4(4) 26_556 4_556
O2 Ni1 O2 88.8(4) 26_556 .
O2 Ni1 O2 162.3(3) 4_556 .
O2 Ni1 O2 162.3(3) 26_556 27
O2 Ni1 O2 88.8(4) 4_556 27
O2 Ni1 O2 88.4(4) . 27
O2 Ni1 N1 98.85(14) 26_556 .
O2 Ni1 N1 98.85(14) 4_556 .
O2 Ni1 N1 98.85(14) . .
O2 Ni1 N1 98.85(14) 27 .
O2 Ni1 Ni2 81.15(14) 26_556 .
O2 Ni1 Ni2 81.15(14) 4_556 .
O2 Ni1 Ni2 81.15(14) . .
O2 Ni1 Ni2 81.15(14) 27 .
N1 Ni1 Ni2 180.000(1) . .
O4 Ni2 O1 99.04(10) . 26_556
O4 Ni2 O1 99.04(10) . 4_556
O1 Ni2 O1 86.89(19) 26_556 4_556
O4 Ni2 O1 99.04(10) . 27
O1 Ni2 O1 161.9(2) 26_556 27
O1 Ni2 O1 90.28(19) 4_556 27
O4 Ni2 O1 99.04(10) . .
O1 Ni2 O1 90.28(19) 26_556 .
O1 Ni2 O1 161.9(2) 4_556 .
O1 Ni2 O1 86.89(19) 27 .
O4 Ni2 Ni1 180.0 . .
O1 Ni2 Ni1 80.96(10) 26_556 .
O1 Ni2 Ni1 80.96(10) 4_556 .
O1 Ni2 Ni1 80.96(10) 27 .
O1 Ni2 Ni1 80.96(10) . .
C1M N1 C1M 98.0(15) 26_556 .
C1M N1 Ni1 131.0(8) 26_556 .
C1M N1 Ni1 131.0(8) . .
N1 C1M N2 116.8(16) . .
N1 C1M C2M 133.7(18) . .
N2 C1M C2M 109.5(17) . .
N1 C1M C1M 41.0(8) . 26_556
N2 C1M C1M 75.8(11) . 26_556
C2M C1M C1M 174.7(14) . 26_556
C1M N2 N2 104.2(11) . 26_556
C1 O1 Ni2 123.3(3) . .
C1 O2 Ni1 128.2(4) . .
O2 C1 O1 125.5(5) . .
O2 C1 C1P 115.0(5) . .
O1 C1 C1P 119.4(5) . .
C3 C2 C3 118.8(5) 5 .
C3 C2 C4P 120.9(5) 5 .
C3 C2 C4P 120.1(5) . .
C2 C3 C2 121.2(5) 9 .
C6P C1P C2P 119.0(5) . .
C6P C1P C1 117.9(5) . .
C2P C1P C1 123.1(5) . .
C3P C2P C1P 120.1(5) . .
C2P C3P C4P 121.5(5) . .
C5P C4P C3P 117.7(5) . .
C5P C4P C2 119.0(5) . .
C3P C4P C2 123.1(5) . .
C4P C5P C6P 121.6(5) . .
C1P C6P C5P 120.0(6) . .

loop_
_geom_bond_atom_site_label_1
_geom_bond_atom_site_label_2
_geom_bond_distance
_geom_bond_site_symmetry_2
Ni1 O2 1.955(4) 26_556
Ni1 O2 1.955(4) 4_556
Ni1 O2 1.955(4) .
Ni1 O2 1.955(4) 27
Ni1 N1 2.001(8) .
Ni1 Ni2 2.8461(14) .
Ni2 O4 1.982(8) .
Ni2 O1 2.050(3) 26_556
Ni2 O1 2.050(3) 4_556
Ni2 O1 2.050(3) 27
Ni2 O1 2.050(3) .
N1 C1M 1.252(15) 26_556
N1 C1M 1.252(15) .
C1M N2 1.261(18) .
C1M C2M 1.29(4) .
C1M C1M 1.89(3) 26_556
N2 N2 1.27(3) 26_556
O1 C1 1.260(6) .
O2 C1 1.243(7) .
C1 C1P 1.479(7) .
C2 C3 1.378(7) 5
C2 C3 1.407(7) .
C2 C4P 1.489(7) .
C3 C2 1.378(7) 9
C1P C6P 1.386(8) .
C1P C2P 1.398(8) .
C2P C3P 1.380(7) .
C3P C4P 1.392(8) .
C4P C5P 1.386(9) .
C5P C6P 1.391(8) .

loop_
_platon_squeeze_void_nr
_platon_squeeze_void_average_x
_platon_squeeze_void_average_y
_platon_squeeze_void_average_z
_platon_squeeze_void_volume
_platon_squeeze_void_count_electrons
_platon_squeeze_void_content
1 0.000 0.000 0.000 5252 470 ' '
2 0.500 0.500 0.500 5252 470 ' '
